data_7160858
loop_
_publ_author_name
'Majee, Adinath'
'Pramanik, Tanmay Pramanik'
'Pal, Satyajit'
'Sultana, Nargis'
'Kundu, Anupam'
'Mukherjee, Anindita'
'Santra, Sougata'
'Begum, Naznin Ara'
'Rath, Jnanendra'
'Zyryanov, Grigory V.'

_publ_section_title
;
 Mechanochemical synthesis of pyrrolo[1,2-a]indoles via consecutive C-C
 and C-N bond formation in presence of ionic liquid: Antimicrobial and
 photophysical studies &#x2020;
;
_journal_name_full 'Organic &amp; Biomolecular Chemistry'
_journal_paper_doi 10.1039/D5OB01489A
_journal_year 2025
_chemical_formula_sum 'C30 H23 N'
_chemical_formula_weight 397.49
_space_group_crystal_system monoclinic
_space_group_IT_number 14
_space_group_name_Hall '-P 2yn'
_space_group_name_H-M_alt 'P 1 21/n 1'
_atom_sites_solution_hydrogens geom
_audit_creation_method SHELXL-2014/7
_audit_update_record
;
2025-06-06 deposited with the CCDC.	2025-11-18 downloaded from the CCDC.
;
_cell_angle_alpha 90
_cell_angle_beta 108.2540(10)
_cell_angle_gamma 90
_cell_formula_units_Z 4
_cell_length_a 11.3687(4)
_cell_length_b 17.6290(7)
_cell_length_c 11.5663(5)
_cell_measurement_reflns_used 4381
_cell_measurement_temperature 273(2)
_cell_measurement_theta_max 31.47
_cell_measurement_theta_min 2.21
_cell_volume 2201.45(15)
_computing_structure_refinement 'SHELXL-2014/7 (Sheldrick, 2014)'
_diffrn_ambient_temperature 273(2)
_diffrn_measured_fraction_theta_full 0.997
_diffrn_measured_fraction_theta_max 0.993
_diffrn_measurement_device_type 'Bruker APEX-III CCD'
_diffrn_measurement_method '\f and \w scans'
_diffrn_radiation_type MoK\a
_diffrn_radiation_wavelength 0.71073
_diffrn_reflns_av_R_equivalents 0.0578
_diffrn_reflns_av_unetI/netI 0.0519
_diffrn_reflns_Laue_measured_fraction_full 0.997
_diffrn_reflns_Laue_measured_fraction_max 0.993
_diffrn_reflns_limit_h_max 16
_diffrn_reflns_limit_h_min -16
_diffrn_reflns_limit_k_max 25
_diffrn_reflns_limit_k_min -25
_diffrn_reflns_limit_l_max 16
_diffrn_reflns_limit_l_min -16
_diffrn_reflns_number 39033
_diffrn_reflns_point_group_measured_fraction_full 0.997
_diffrn_reflns_point_group_measured_fraction_max 0.993
_diffrn_reflns_theta_full 25.242
_diffrn_reflns_theta_max 31.47
_diffrn_reflns_theta_min 2.21
_exptl_absorpt_coefficient_mu 0.069
_exptl_crystal_colour colourless
_exptl_crystal_density_diffrn 1.199
_exptl_crystal_description block
_exptl_crystal_F_000 840
_refine_diff_density_max 0.338
_refine_diff_density_min -0.360
_refine_diff_density_rms 0.074
_refine_ls_extinction_method none
_refine_ls_goodness_of_fit_ref 1.388
_refine_ls_hydrogen_treatment constr
_refine_ls_matrix_type full
_refine_ls_number_parameters 281
_refine_ls_number_reflns 7252
_refine_ls_number_restraints 0
_refine_ls_restrained_S_all 1.388
_refine_ls_R_factor_all 0.1050
_refine_ls_R_factor_gt 0.0700
_refine_ls_shift/su_max 0.000
_refine_ls_shift/su_mean 0.000
_refine_ls_structure_factor_coef Fsqd
_refine_ls_weighting_details 'w=1/[\s^2^(Fo^2^)+(0.1000P)^2^] where P=(Fo^2^+2Fc^2^)/3'
_refine_ls_weighting_scheme calc
_refine_ls_wR_factor_gt 0.1956
_refine_ls_wR_factor_ref 0.2226
_reflns_Friedel_coverage 0.000
_reflns_number_gt 5321
_reflns_number_total 7252
_reflns_threshold_expression 'I > 2\s(I)'
_cod_data_source_file d5ob01489a2.cif
_cod_data_source_block TP_64_a
_cod_original_sg_symbol_H-M 'P 21/n'
_cod_database_code 7160858
_shelx_shelxl_version_number 2014/7
_shelx_space_group_comment
;
The symmetry employed for this shelxl refinement is uniquely defined
by the following loop, which should always be used as a source of
symmetry information in preference to the above space-group names.
They are only intended as comments.
;

loop_
_space_group_symop_operation_xyz
'x, y, z'
'-x+1/2, y+1/2, -z+1/2'
'-x, -y, -z'
'x-1/2, -y-1/2, z-1/2'

loop_
_atom_site_label
_atom_site_type_symbol
_atom_site_fract_x
_atom_site_fract_y
_atom_site_fract_z
_atom_site_U_iso_or_equiv
_atom_site_adp_type
_atom_site_occupancy
_atom_site_site_symmetry_order
_atom_site_calc_flag
_atom_site_refinement_flags_posn
_atom_site_refinement_flags_adp
_atom_site_refinement_flags_occupancy
_atom_site_disorder_assembly
_atom_site_disorder_group
N001 N 0.31722(12) 0.36068(7) 0.47493(12) 0.0166(3) Uani 1 1 d . . . . .
C002 C 0.22665(14) 0.37782(9) 0.36783(14) 0.0164(3) Uani 1 1 d . . . . .
C003 C 0.28854(14) 0.40759(9) 0.28841(14) 0.0173(3) Uani 1 1 d . . . . .
C004 C 0.52379(14) 0.34173(8) 0.56967(14) 0.0164(3) Uani 1 1 d . . . . .
C005 C 0.43275(14) 0.37428(8) 0.46249(14) 0.0158(3) Uani 1 1 d . . . . .
C006 C 0.46263(13) 0.30696(9) 0.63699(14) 0.0174(3) Uani 1 1 d . . . . .
H006 H 0.5015 0.2811 0.7089 0.021 Uiso 1 1 calc R U . . .
C007 C 0.27306(14) 0.35808(9) 0.67213(14) 0.0173(3) Uani 1 1 d . . . . .
C008 C 0.65948(14) 0.34440(9) 0.59713(14) 0.0170(3) Uani 1 1 d . . . . .
C009 C 0.42000(14) 0.40483(9) 0.34970(14) 0.0172(3) Uani 1 1 d . . . . .
C00A C 0.21723(15) 0.43017(9) 0.17114(14) 0.0203(3) Uani 1 1 d . . . . .
H00A H 0.2552 0.4506 0.1177 0.024 Uiso 1 1 calc R U . . .
C00B C 0.25805(14) 0.23860(9) 0.53883(13) 0.0174(3) Uani 1 1 d . . . . .
C00C C 0.09814(14) 0.37015(9) 0.33304(14) 0.0182(3) Uani 1 1 d . . . . .
H00C H 0.0589 0.3512 0.3864 0.022 Uiso 1 1 calc R U . . .
C00D C 0.72996(15) 0.27912(9) 0.63858(15) 0.0202(3) Uani 1 1 d . . . . .
H00D H 0.6906 0.2339 0.6457 0.024 Uiso 1 1 calc R U . . .
C00E C 0.22748(15) 0.43144(9) 0.64715(15) 0.0207(3) Uani 1 1 d . . . . .
H00E H 0.2220 0.4536 0.5727 0.025 Uiso 1 1 calc R U . . .
C00F C 0.32230(13) 0.31460(9) 0.58243(13) 0.0157(3) Uani 1 1 d . . . . .
C00G C 0.71998(15) 0.41187(9) 0.58710(15) 0.0204(3) Uani 1 1 d . . . . .
H00G H 0.6740 0.4555 0.5591 0.024 Uiso 1 1 calc R U . . .
C00H C 0.30652(15) 0.19238(9) 0.46645(15) 0.0209(3) Uani 1 1 d . . . . .
H00H H 0.3795 0.2064 0.4519 0.025 Uiso 1 1 calc R U . . .
C00I C 0.03121(15) 0.39204(9) 0.21537(15) 0.0206(3) Uani 1 1 d . . . . .
H00I H -0.0545 0.3869 0.1890 0.025 Uiso 1 1 calc R U . . .
C00J C 0.09020(15) 0.42169(9) 0.13577(15) 0.0231(4) Uani 1 1 d . . . . .
H00J H 0.0430 0.4360 0.0576 0.028 Uiso 1 1 calc R U . . .
C00K C 0.91737(15) 0.34870(10) 0.65884(17) 0.0254(4) Uani 1 1 d . . . . .
H00K H 1.0032 0.3501 0.6788 0.031 Uiso 1 1 calc R U . . .
C00L C 0.84805(15) 0.41427(10) 0.61858(16) 0.0241(4) Uani 1 1 d . . . . .
H00L H 0.8877 0.4596 0.6128 0.029 Uiso 1 1 calc R U . . .
C00M C 0.14838(15) 0.21674(10) 0.55879(16) 0.0234(4) Uani 1 1 d . . . . .
H00M H 0.1147 0.2468 0.6066 0.028 Uiso 1 1 calc R U . . .
C00N C 0.85777(15) 0.28118(10) 0.66906(16) 0.0240(4) Uani 1 1 d . . . . .
H00N H 0.9039 0.2375 0.6964 0.029 Uiso 1 1 calc R U . . .
C00O C 0.19010(16) 0.47195(10) 0.73261(16) 0.0252(4) Uani 1 1 d . . . . .
H00O H 0.1604 0.5212 0.7151 0.030 Uiso 1 1 calc R U . . .
C00P C 0.27981(15) 0.32591(10) 0.78442(15) 0.0228(3) Uani 1 1 d . . . . .
H00P H 0.3103 0.2769 0.8025 0.027 Uiso 1 1 calc R U . . .
C00Q C 0.19670(16) 0.43978(11) 0.84314(15) 0.0270(4) Uani 1 1 d . . . . .
H00Q H 0.1713 0.4671 0.8999 0.032 Uiso 1 1 calc R U . . .
C00R C 0.51788(16) 0.43016(10) 0.29685(16) 0.0251(4) Uani 1 1 d . . . . .
H00B H 0.5303 0.4838 0.3083 0.038 Uiso 1 1 calc R U . . .
H00F H 0.4923 0.4187 0.2114 0.038 Uiso 1 1 calc R U . . .
H00R H 0.5939 0.4041 0.3369 0.038 Uiso 1 1 calc R U . . .
C00S C 0.24708(17) 0.12600(10) 0.41612(16) 0.0264(4) Uani 1 1 d . . . . .
H00S H 0.2804 0.0957 0.3684 0.032 Uiso 1 1 calc R U . . .
C00T C 0.24142(17) 0.36632(11) 0.86932(16) 0.0268(4) Uani 1 1 d . . . . .
H00T H 0.2456 0.3442 0.9435 0.032 Uiso 1 1 calc R U . . .
C00U C 0.13818(17) 0.10473(10) 0.43670(17) 0.0280(4) Uani 1 1 d . . . . .
H00U H 0.0983 0.0601 0.4030 0.034 Uiso 1 1 calc R U . . .
C00V C 0.08892(17) 0.15000(10) 0.50742(17) 0.0286(4) Uani 1 1 d . . . . .
H00V H 0.0155 0.1359 0.5209 0.034 Uiso 1 1 calc R U . . .

loop_
_atom_site_aniso_label
_atom_site_aniso_U_11
_atom_site_aniso_U_22
_atom_site_aniso_U_33
_atom_site_aniso_U_23
_atom_site_aniso_U_13
_atom_site_aniso_U_12
N001 0.0157(6) 0.0194(6) 0.0148(6) 0.0015(5) 0.0048(5) 0.0001(5)
C002 0.0185(7) 0.0138(7) 0.0165(7) -0.0013(5) 0.0048(6) 0.0012(5)
C003 0.0210(7) 0.0133(7) 0.0183(7) -0.0017(5) 0.0071(6) -0.0002(5)
C004 0.0162(7) 0.0152(7) 0.0175(7) -0.0028(6) 0.0050(6) 0.0000(5)
C005 0.0137(6) 0.0154(7) 0.0182(7) -0.0025(6) 0.0050(5) -0.0011(5)
C006 0.0167(7) 0.0184(7) 0.0157(7) 0.0000(6) 0.0031(5) 0.0005(5)
C007 0.0130(6) 0.0221(8) 0.0167(7) -0.0020(6) 0.0044(5) -0.0023(5)
C008 0.0175(7) 0.0172(7) 0.0167(7) -0.0010(6) 0.0056(6) 0.0004(5)
C009 0.0200(7) 0.0151(7) 0.0171(7) -0.0008(5) 0.0067(6) -0.0005(5)
C00A 0.0265(8) 0.0157(7) 0.0182(7) 0.0002(6) 0.0065(6) 0.0012(6)
C00B 0.0190(7) 0.0162(7) 0.0161(7) 0.0023(6) 0.0044(6) 0.0004(6)
C00C 0.0182(7) 0.0166(7) 0.0190(7) -0.0010(6) 0.0048(6) 0.0006(6)
C00D 0.0200(7) 0.0162(7) 0.0250(8) 0.0006(6) 0.0077(6) -0.0003(6)
C00E 0.0206(7) 0.0214(8) 0.0212(7) 0.0006(6) 0.0081(6) -0.0013(6)
C00F 0.0168(7) 0.0170(7) 0.0137(6) 0.0015(5) 0.0052(5) 0.0004(5)
C00G 0.0192(7) 0.0155(7) 0.0255(8) -0.0001(6) 0.0055(6) 0.0009(6)
C00H 0.0212(7) 0.0217(8) 0.0196(7) 0.0008(6) 0.0061(6) 0.0012(6)
C00I 0.0171(7) 0.0198(8) 0.0221(8) -0.0030(6) 0.0021(6) 0.0031(6)
C00J 0.0258(8) 0.0207(8) 0.0184(7) 0.0003(6) 0.0006(6) 0.0033(6)
C00K 0.0154(7) 0.0254(9) 0.0342(9) -0.0005(7) 0.0060(7) -0.0002(6)
C00L 0.0193(8) 0.0207(8) 0.0316(9) 0.0011(7) 0.0070(7) -0.0029(6)
C00M 0.0222(8) 0.0236(8) 0.0257(8) -0.0009(7) 0.0092(7) -0.0031(6)
C00N 0.0185(7) 0.0192(8) 0.0333(9) 0.0025(7) 0.0069(7) 0.0046(6)
C00O 0.0268(8) 0.0222(8) 0.0288(9) -0.0036(7) 0.0118(7) 0.0014(7)
C00P 0.0230(8) 0.0272(9) 0.0188(7) 0.0020(6) 0.0074(6) 0.0046(6)
C00Q 0.0263(8) 0.0350(10) 0.0213(8) -0.0081(7) 0.0099(7) 0.0025(7)
C00R 0.0242(8) 0.0312(9) 0.0214(8) 0.0039(7) 0.0092(6) -0.0029(7)
C00S 0.0338(9) 0.0214(8) 0.0222(8) -0.0025(7) 0.0061(7) 0.0021(7)
C00T 0.0257(8) 0.0388(11) 0.0166(7) 0.0016(7) 0.0077(6) 0.0034(7)
C00U 0.0335(9) 0.0208(8) 0.0256(9) -0.0015(7) 0.0033(7) -0.0067(7)
C00V 0.0263(9) 0.0293(10) 0.0306(9) 0.0025(7) 0.0096(7) -0.0087(7)

loop_
_atom_type_symbol
_atom_type_description
_atom_type_scat_dispersion_real
_atom_type_scat_dispersion_imag
_atom_type_scat_source
C C 0.0033 0.0016 'International Tables Vol C Tables 4.2.6.8 and 6.1.1.4'
H H 0.0000 0.0000 'International Tables Vol C Tables 4.2.6.8 and 6.1.1.4'
N N 0.0061 0.0033 'International Tables Vol C Tables 4.2.6.8 and 6.1.1.4'

loop_
_geom_angle_atom_site_label_1
_geom_angle_atom_site_label_2
_geom_angle_atom_site_label_3
_geom_angle
_geom_angle_site_symmetry_1
_geom_angle_site_symmetry_3
_geom_angle_publ_flag
C002 N001 C005 109.59(13) . . ?
C002 N001 C00F 134.71(13) . . ?
C005 N001 C00F 113.30(12) . . ?
N001 C002 C00C 131.32(15) . . ?
N001 C002 C003 106.33(13) . . ?
C00C C002 C003 122.36(14) . . ?
C00A C003 C002 118.48(14) . . ?
C00A C003 C009 133.00(15) . . ?
C002 C003 C009 108.47(13) . . ?
C006 C004 C005 108.27(13) . . ?
C006 C004 C008 125.87(14) . . ?
C005 C004 C008 125.83(14) . . ?
C009 C005 N001 110.13(13) . . ?
C009 C005 C004 142.60(15) . . ?
N001 C005 C004 106.64(13) . . ?
C004 C006 C00F 112.56(13) . . ?
C004 C006 H006 123.7 . . ?
C00F C006 H006 123.7 . . ?
C00E C007 C00P 118.65(15) . . ?
C00E C007 C00F 121.14(14) . . ?
C00P C007 C00F 120.11(14) . . ?
C00D C008 C00G 119.02(14) . . ?
C00D C008 C004 119.72(14) . . ?
C00G C008 C004 121.21(14) . . ?
C005 C009 C003 105.35(14) . . ?
C005 C009 C00R 129.28(14) . . ?
C003 C009 C00R 125.36(14) . . ?
C003 C00A C00J 119.35(16) . . ?
C003 C00A H00A 120.3 . . ?
C00J C00A H00A 120.3 . . ?
C00M C00B C00H 118.64(15) . . ?
C00M C00B C00F 123.13(14) . . ?
C00H C00B C00F 117.98(14) . . ?
C00I C00C C002 117.27(15) . . ?
C00I C00C H00C 121.4 . . ?
C002 C00C H00C 121.4 . . ?
C00N C00D C008 120.58(14) . . ?
C00N C00D H00D 119.7 . . ?
C008 C00D H00D 119.7 . . ?
C007 C00E C00O 120.51(16) . . ?
C007 C00E H00E 119.7 . . ?
C00O C00E H00E 119.7 . . ?
N001 C00F C006 99.05(12) . . ?
N001 C00F C007 111.75(13) . . ?
C006 C00F C007 108.71(12) . . ?
N001 C00F C00B 108.42(12) . . ?
C006 C00F C00B 112.78(12) . . ?
C007 C00F C00B 115.02(13) . . ?
C00L C00G C008 120.53(15) . . ?
C00L C00G H00G 119.7 . . ?
C008 C00G H00G 119.7 . . ?
C00S C00H C00B 120.78(16) . . ?
C00S C00H H00H 119.6 . . ?
C00B C00H H00H 119.6 . . ?
C00C C00I C00J 121.32(15) . . ?
C00C C00I H00I 119.3 . . ?
C00J C00I H00I 119.3 . . ?
C00A C00J C00I 121.21(14) . . ?
C00A C00J H00J 119.4 . . ?
C00I C00J H00J 119.4 . . ?
C00L C00K C00N 119.86(15) . . ?
C00L C00K H00K 120.1 . . ?
C00N C00K H00K 120.1 . . ?
C00G C00L C00K 119.97(15) . . ?
C00G C00L H00L 120.0 . . ?
C00K C00L H00L 120.0 . . ?
C00B C00M C00V 120.21(16) . . ?
C00B C00M H00M 119.9 . . ?
C00V C00M H00M 119.9 . . ?
C00D C00N C00K 120.03(15) . . ?
C00D C00N H00N 120.0 . . ?
C00K C00N H00N 120.0 . . ?
C00Q C00O C00E 120.54(16) . . ?
C00Q C00O H00O 119.7 . . ?
C00E C00O H00O 119.7 . . ?
C00T C00P C007 120.72(16) . . ?
C00T C00P H00P 119.6 . . ?
C007 C00P H00P 119.6 . . ?
C00O C00Q C00T 119.69(16) . . ?
C00O C00Q H00Q 120.2 . . ?
C00T C00Q H00Q 120.2 . . ?
C009 C00R H00B 109.5 . . ?
C009 C00R H00F 109.5 . . ?
H00B C00R H00F 109.5 . . ?
C009 C00R H00R 109.5 . . ?
H00B C00R H00R 109.5 . . ?
H00F C00R H00R 109.5 . . ?
C00H C00S C00U 120.11(17) . . ?
C00H C00S H00S 119.9 . . ?
C00U C00S H00S 119.9 . . ?
C00P C00T C00Q 119.88(16) . . ?
C00P C00T H00T 120.1 . . ?
C00Q C00T H00T 120.1 . . ?
C00V C00U C00S 119.73(16) . . ?
C00V C00U H00U 120.1 . . ?
C00S C00U H00U 120.1 . . ?
C00U C00V C00M 120.53(17) . . ?
C00U C00V H00V 119.7 . . ?
C00M C00V H00V 119.7 . . ?

loop_
_geom_bond_atom_site_label_1
_geom_bond_atom_site_label_2
_geom_bond_distance
_geom_bond_site_symmetry_2
_geom_bond_publ_flag
N001 C002 1.3736(19) . ?
N001 C005 1.386(2) . ?
N001 C00F 1.4713(19) . ?
C002 C00C 1.395(2) . ?
C002 C003 1.421(2) . ?
C003 C00A 1.402(2) . ?
C003 C009 1.440(2) . ?
C004 C006 1.343(2) . ?
C004 C005 1.461(2) . ?
C004 C008 1.475(2) . ?
C005 C009 1.376(2) . ?
C006 C00F 1.527(2) . ?
C006 H006 0.9300 . ?
C007 C00E 1.389(2) . ?
C007 C00P 1.397(2) . ?
C007 C00F 1.530(2) . ?
C008 C00D 1.398(2) . ?
C008 C00G 1.397(2) . ?
C009 C00R 1.496(2) . ?
C00A C00J 1.380(2) . ?
C00A H00A 0.9300 . ?
C00B C00M 1.392(2) . ?
C00B C00H 1.399(2) . ?
C00B C00F 1.534(2) . ?
C00C C00I 1.390(2) . ?
C00C H00C 0.9300 . ?
C00D C00N 1.384(2) . ?
C00D H00D 0.9300 . ?
C00E C00O 1.390(2) . ?
C00E H00E 0.9300 . ?
C00G C00L 1.386(2) . ?
C00G H00G 0.9300 . ?
C00H C00S 1.385(2) . ?
C00H H00H 0.9300 . ?
C00I C00J 1.399(2) . ?
C00I H00I 0.9300 . ?
C00J H00J 0.9300 . ?
C00K C00L 1.394(2) . ?
C00K C00N 1.393(2) . ?
C00K H00K 0.9300 . ?
C00L H00L 0.9300 . ?
C00M C00V 1.394(2) . ?
C00M H00M 0.9300 . ?
C00N H00N 0.9300 . ?
C00O C00Q 1.379(3) . ?
C00O H00O 0.9300 . ?
C00P C00T 1.390(2) . ?
C00P H00P 0.9300 . ?
C00Q C00T 1.389(3) . ?
C00Q H00Q 0.9300 . ?
C00R H00B 0.9600 . ?
C00R H00F 0.9600 . ?
C00R H00R 0.9600 . ?
C00S C00U 1.384(3) . ?
C00S H00S 0.9300 . ?
C00T H00T 0.9300 . ?
C00U C00V 1.381(3) . ?
C00U H00U 0.9300 . ?
C00V H00V 0.9300 . ?
